data_7226650
loop_
_publ_author_name
'Song, Xiaxia'
'zhang, sheng'
'Zhao, Guowei'
'Zhang, Wendou'
'Chen, Dongpo'
'Yang, Qi'
'Wei, Qing'
'Xie, Gang'
'Yang, Desuo'
'Chen, Sanping'
'Gao, Sheng-li'

_publ_section_title
;
 Ag(I)-based high-energy metal organic frameworks (HE-MOFs) incorporating
 the coordinated moieties in channels: Synthesis, structure and
 physicochemical properties
;
_journal_name_full 'RSC Adv.'
_journal_paper_doi 10.1039/C6RA21132A
_journal_year 2016
_chemical_formula_sum 'C14 H15 Ag3 N26 O14'
_chemical_formula_weight 1095.13
_chemical_name_systematic
; 
 ? 
;
_space_group_IT_number 15
_symmetry_space_group_name_Hall '-C 2yc'
_symmetry_space_group_name_H-M 'C 1 2/c 1'
_atom_sites_solution_hydrogens geom
_atom_sites_solution_primary direct
_atom_sites_solution_secondary difmap
_audit_creation_method SHELXL-97
_audit_update_record
;
2016-03-16 deposited with the CCDC.
2016-09-21 downloaded from the CCDC.
;
_cell_angle_alpha 90.00
_cell_angle_beta 110.477(4)
_cell_angle_gamma 90.00
_cell_formula_units_Z 4
_cell_length_a 20.235(5)
_cell_length_b 6.3778(15)
_cell_length_c 25.095(6)
_cell_measurement_temperature 296(2)
_cell_volume 3034.0(13)
_computing_structure_refinement 'SHELXL-97 (Sheldrick, 1997)'
_computing_structure_solution 'SHELXS-97 (Sheldrick, 1990)'
_diffrn_ambient_temperature 296(2)
_diffrn_measured_fraction_theta_full 0.998
_diffrn_measured_fraction_theta_max 0.998
_diffrn_radiation_monochromator graphite
_diffrn_radiation_source 'fine-focus sealed tube'
_diffrn_radiation_type MoK\a
_diffrn_radiation_wavelength 0.71073
_diffrn_reflns_av_R_equivalents 0.0663
_diffrn_reflns_av_sigmaI/netI 0.0824
_diffrn_reflns_limit_h_max 23
_diffrn_reflns_limit_h_min -24
_diffrn_reflns_limit_k_max 7
_diffrn_reflns_limit_k_min -7
_diffrn_reflns_limit_l_max 25
_diffrn_reflns_limit_l_min -30
_diffrn_reflns_number 7380
_diffrn_reflns_theta_full 25.15
_diffrn_reflns_theta_max 25.15
_diffrn_reflns_theta_min 1.73
_exptl_absorpt_coefficient_mu 2.032
_exptl_crystal_density_diffrn 2.397
_exptl_crystal_density_method 'not measured'
_exptl_crystal_F_000 2136
_refine_diff_density_max 1.091
_refine_diff_density_min -0.628
_refine_diff_density_rms 0.152
_refine_ls_extinction_method none
_refine_ls_goodness_of_fit_ref 1.063
_refine_ls_hydrogen_treatment mixed
_refine_ls_matrix_type full
_refine_ls_number_parameters 261
_refine_ls_number_reflns 2726
_refine_ls_number_restraints 12
_refine_ls_restrained_S_all 1.062
_refine_ls_R_factor_all 0.0923
_refine_ls_R_factor_gt 0.0522
_refine_ls_shift/su_max 0.000
_refine_ls_shift/su_mean 0.000
_refine_ls_structure_factor_coef Fsqd
_refine_ls_weighting_details 'calc w=1/[\s^2^(Fo^2^)+(0.0800P)^2^+0.0000P] where P=(Fo^2^+2Fc^2^)/3'
_refine_ls_weighting_scheme calc
_refine_ls_wR_factor_gt 0.1248
_refine_ls_wR_factor_ref 0.1648
_reflns_number_gt 1765
_reflns_number_total 2726
_reflns_threshold_expression >2sigma(I)
_cod_data_source_file c6ra21132a2.cif
_cod_data_source_block xb8866_0m
_cod_original_cell_volume 3034.0(12)
_cod_database_code 7226650

loop_
_symmetry_equiv_pos_as_xyz
'x, y, z'
'-x, y, -z+1/2'
'x+1/2, y+1/2, z'
'-x+1/2, y+1/2, -z+1/2'
'-x, -y, -z'
'x, -y, z-1/2'
'-x+1/2, -y+1/2, -z'
'x+1/2, -y+1/2, z-1/2'

loop_
_atom_site_label
_atom_site_type_symbol
_atom_site_fract_x
_atom_site_fract_y
_atom_site_fract_z
_atom_site_U_iso_or_equiv
_atom_site_adp_type
_atom_site_occupancy
_atom_site_symmetry_multiplicity
_atom_site_calc_flag
_atom_site_refinement_flags
Ag1 Ag 0.48606(4) 0.64260(12) 0.31920(3) 0.0440(3) Uani 1 1 d .
Ag2 Ag 0.0000 0.0000 0.0000 0.0402(3) Uani 1 2 d S
C1 C 0.6403(5) 0.6933(15) 0.4161(4) 0.036(2) Uani 1 1 d .
H1 H 0.6422 0.5560 0.4290 0.043 Uiso 1 1 calc R
N4 N 0.6110(4) 0.9771(10) 0.3684(3) 0.0317(18) Uani 1 1 d .
H4 H 0.5877 1.0612 0.3416 0.038 Uiso 1 1 calc R
C3 C 0.3331(4) 0.6019(14) 0.2211(4) 0.036(2) Uani 1 1 d .
H3 H 0.3373 0.4603 0.2140 0.043 Uiso 1 1 calc R
C4 C 0.2886(5) 0.9388(14) 0.2128(4) 0.030(2) Uani 1 1 d .
C6 C 0.1412(4) 0.2370(15) 0.0741(4) 0.036(2) Uani 1 1 d .
H5 H 0.1621 0.1260 0.0981 0.043 Uiso 1 1 calc R
C5 C 0.1177(4) 0.5634(12) 0.0386(4) 0.0226(19) Uani 1 1 d .
C7 C 0.5000 0.0277(14) 0.2500 0.008(2) Uani 1 2 d SU
H7A H 0.5450 -0.0225 0.2748 0.012 Uiso 0.50 1 calc PR
H7B H 0.4913 -0.0225 0.2121 0.012 Uiso 0.50 1 calc PR
H7C H 0.4637 -0.0225 0.2631 0.012 Uiso 0.50 1 calc PR
C8 C 0.5000 0.2169(19) 0.2500 0.020(3) Uani 1 2 d S
N1 N 0.7457(4) 0.8453(11) 0.4908(3) 0.0300(18) Uani 1 1 d .
N2 N 0.6883(4) 0.8532(11) 0.4421(3) 0.0299(18) Uani 1 1 d .
C2 C 0.6681(5) 1.0333(15) 0.4115(4) 0.032(2) Uani 1 1 d .
N3 N 0.5928(4) 0.7698(13) 0.3710(3) 0.0348(19) Uani 1 1 d .
N7 N 0.2788(4) 0.7336(12) 0.1897(3) 0.0314(18) Uani 1 1 d .
N6 N 0.3490(4) 0.9151(11) 0.2576(3) 0.0332(19) Uani 1 1 d .
H6 H 0.3685 1.0142 0.2810 0.040 Uiso 1 1 calc R
N5 N 0.3767(4) 0.7103(12) 0.2619(3) 0.038(2) Uani 1 1 d .
N8 N 0.2210(4) 0.6851(11) 0.1403(3) 0.0305(18) Uani 1 1 d .
N9 N 0.2177(4) 0.4964(11) 0.1323(3) 0.0317(19) Uani 1 1 d .
N10 N 0.1623(3) 0.4460(11) 0.0841(3) 0.0262(17) Uani 1 1 d .
N11 N 0.0769(4) 0.4259(10) 0.0048(3) 0.0290(18) Uani 1 1 d .
H11 H 0.0458 0.4569 -0.0277 0.035 Uiso 1 1 calc R
N12 N 0.0887(4) 0.2191(12) 0.0268(3) 0.0346(19) Uani 1 1 d .
N13 N 0.4639(4) 0.2167(13) 0.3732(3) 0.0408(15) Uani 1 1 d U
O1 O 0.4699(3) 0.0346(10) 0.3935(3) 0.0421(14) Uani 1 1 d U
O2 O 0.5024(4) 0.3710(11) 0.3996(3) 0.052(2) Uani 1 1 d .
O3 O 0.4189(4) 0.2568(11) 0.3251(3) 0.0458(18) Uani 1 1 d .
O4 O 0.5445(3) 0.3204(10) 0.2889(3) 0.0433(18) Uani 1 1 d .
O5 O 0.6976(4) 1.2026(12) 0.4222(3) 0.054(2) Uani 1 1 d .
O6 O 0.2514(4) 1.0847(10) 0.1972(3) 0.050(2) Uani 1 1 d .
O7 O 0.1196(3) 0.7575(10) 0.0333(3) 0.0379(16) Uani 1 1 d .

loop_
_atom_site_aniso_label
_atom_site_aniso_U_11
_atom_site_aniso_U_22
_atom_site_aniso_U_33
_atom_site_aniso_U_23
_atom_site_aniso_U_13
_atom_site_aniso_U_12
Ag1 0.0308(4) 0.0369(5) 0.0466(5) 0.0016(4) -0.0089(4) -0.0024(3)
Ag2 0.0365(6) 0.0311(6) 0.0403(7) 0.0040(5) -0.0023(5) -0.0128(5)
C1 0.033(5) 0.037(6) 0.029(5) -0.001(4) 0.000(4) 0.007(4)
N4 0.034(4) 0.016(4) 0.031(4) 0.009(3) -0.006(4) -0.001(3)
C3 0.023(5) 0.026(5) 0.044(6) -0.007(4) -0.006(4) -0.001(4)
C4 0.030(5) 0.023(5) 0.031(5) -0.007(4) 0.005(4) -0.005(4)
C6 0.023(5) 0.031(5) 0.044(6) 0.011(5) 0.000(4) -0.002(4)
C5 0.022(4) 0.009(4) 0.034(5) 0.004(4) 0.006(4) 0.001(3)
C7 0.008(2) 0.007(2) 0.008(2) 0.000 0.0022(12) 0.000
C8 0.014(6) 0.036(7) 0.010(5) 0.000 0.002(5) 0.000
N1 0.020(4) 0.044(5) 0.019(4) -0.002(4) -0.002(3) -0.002(4)
N2 0.022(4) 0.033(4) 0.025(4) 0.000(3) -0.004(3) 0.002(3)
C2 0.025(5) 0.029(5) 0.037(6) -0.002(4) 0.006(4) -0.005(4)
N3 0.031(4) 0.039(5) 0.026(4) -0.006(4) 0.000(4) 0.000(4)
N7 0.021(4) 0.030(4) 0.034(4) 0.000(4) -0.003(3) 0.000(3)
N6 0.037(4) 0.019(4) 0.032(4) -0.003(3) -0.001(4) 0.002(3)
N5 0.028(4) 0.035(5) 0.040(5) 0.001(4) -0.003(4) 0.001(4)
N8 0.020(4) 0.039(5) 0.027(4) -0.006(4) 0.001(3) -0.002(3)
N9 0.036(4) 0.012(4) 0.035(4) 0.000(3) -0.002(4) -0.003(3)
N10 0.019(4) 0.020(4) 0.034(4) -0.005(3) 0.002(3) 0.003(3)
N11 0.030(4) 0.019(4) 0.028(4) 0.002(3) -0.003(3) 0.001(3)
N12 0.028(4) 0.028(4) 0.036(5) 0.004(4) -0.003(4) -0.008(3)
N13 0.045(3) 0.038(3) 0.039(3) 0.000(3) 0.013(3) -0.004(3)
O1 0.047(3) 0.035(3) 0.042(3) 0.001(3) 0.012(3) -0.005(3)
O2 0.055(5) 0.053(5) 0.036(4) -0.008(3) 0.002(4) -0.028(4)
O3 0.049(4) 0.046(4) 0.029(4) -0.001(3) -0.003(3) -0.005(4)
O4 0.034(4) 0.051(5) 0.036(4) -0.008(3) 0.000(3) -0.005(3)
O5 0.045(4) 0.049(5) 0.053(5) 0.003(4) -0.002(4) -0.002(4)
O6 0.049(4) 0.025(4) 0.059(5) -0.001(3) -0.002(4) 0.011(3)
O7 0.032(4) 0.039(4) 0.036(4) 0.003(3) 0.003(3) 0.000(3)

loop_
_atom_type_symbol
_atom_type_description
_atom_type_scat_dispersion_real
_atom_type_scat_dispersion_imag
_atom_type_scat_source
C C 0.0033 0.0016 'International Tables Vol C Tables 4.2.6.8 and 6.1.1.4'
H H 0.0000 0.0000 'International Tables Vol C Tables 4.2.6.8 and 6.1.1.4'
N N 0.0061 0.0033 'International Tables Vol C Tables 4.2.6.8 and 6.1.1.4'
O O 0.0106 0.0060 'International Tables Vol C Tables 4.2.6.8 and 6.1.1.4'
Ag Ag -0.8971 1.1015 'International Tables Vol C Tables 4.2.6.8 and 6.1.1.4'

loop_
_geom_angle_atom_site_label_1
_geom_angle_atom_site_label_2
_geom_angle_atom_site_label_3
_geom_angle
_geom_angle_site_symmetry_1
_geom_angle_site_symmetry_3
N5 Ag1 N3 147.5(3) . .
N5 Ag1 O2 117.5(3) . .
N3 Ag1 O2 87.5(2) . .
N5 Ag1 O4 114.5(3) . .
N3 Ag1 O4 90.6(2) . .
O2 Ag1 O4 75.7(2) . .
N12 Ag2 N12 180.0(3) . 5
N3 C1 N2 108.3(8) . .
C2 N4 N3 113.1(7) . .
N5 C3 N7 108.1(8) . .
O6 C4 N6 131.0(9) . .
O6 C4 N7 127.8(8) . .
N6 C4 N7 101.1(7) . .
N12 C6 N10 110.6(8) . .
O7 C5 N11 129.7(8) . .
O7 C5 N10 125.7(8) . .
N11 C5 N10 104.7(7) . .
C7 C8 O4 121.6(6) . .
C7 C8 O4 121.6(6) . 2_655
O4 C8 O4 116.8(11) . 2_655
N1 N1 N2 108.9(8) 7_666 .
N1 N2 C2 122.1(7) . .
N1 N2 C1 128.7(7) . .
C2 N2 C1 109.2(7) . .
O5 C2 N4 129.8(9) . .
O5 C2 N2 126.5(8) . .
N4 C2 N2 103.6(7) . .
C1 N3 N4 105.8(7) . .
C1 N3 Ag1 129.7(7) . .
N4 N3 Ag1 122.5(5) . .
C3 N7 N8 127.9(7) . .
C3 N7 C4 111.0(7) . .
N8 N7 C4 121.1(7) . .
C4 N6 N5 112.8(7) . .
C3 N5 N6 106.9(7) . .
C3 N5 Ag1 131.2(7) . .
N6 N5 Ag1 120.6(5) . .
N9 N8 N7 110.0(7) . .
N8 N9 N10 111.0(7) . .
N9 N10 C6 119.3(7) . .
N9 N10 C5 133.6(7) . .
C6 N10 C5 107.1(7) . .
C5 N11 N12 113.1(7) . .
C6 N12 N11 104.4(7) . .
C6 N12 Ag2 131.5(6) . .
N11 N12 Ag2 117.8(5) . .
O1 N13 O3 120.8(8) . .
O1 N13 O2 122.9(8) . .
O3 N13 O2 116.4(8) . .
N13 O2 Ag1 102.8(5) . .
C8 O4 Ag1 111.3(5) . .

loop_
_geom_bond_atom_site_label_1
_geom_bond_atom_site_label_2
_geom_bond_distance
_geom_bond_site_symmetry_2
Ag1 N5 2.219(7) .
Ag1 N3 2.246(7) .
Ag1 O2 2.591(7) .
Ag1 O4 2.613(7) .
Ag2 N12 2.187(7) .
Ag2 N12 2.187(7) 5
C1 N3 1.298(11) .
C1 N2 1.402(11) .
N4 C2 1.326(11) .
N4 N3 1.380(10) .
C3 N5 1.294(11) .
C3 N7 1.387(11) .
C4 O6 1.175(10) .
C4 N6 1.348(11) .
C4 N7 1.417(12) .
C6 N12 1.291(11) .
C6 N10 1.395(11) .
C5 O7 1.247(10) .
C5 N11 1.297(10) .
C5 N10 1.400(10) .
C7 C8 1.207(15) .
C8 O4 1.260(9) .
C8 O4 1.260(9) 2_655
N1 N1 1.291(13) 7_666
N1 N2 1.360(10) .
N2 C2 1.362(11) .
C2 O5 1.218(11) .
N7 N8 1.410(9) .
N6 N5 1.411(10) .
N8 N9 1.218(9) .
N9 N10 1.369(10) .
N11 N12 1.417(10) .
N13 O1 1.257(10) .
N13 O3 1.258(10) .
N13 O2 1.286(9) .
